data_7208079
loop_
_publ_author_name
'Wang, Ya-Li'
'Gao, Yuan-Yuan'
'Ma, Yue'
'Wang, Qing-Lun'
'Li, Li-Cun'
'Liao, Dai-Zheng'

_publ_section_title
;
 A family of lanthanide--nitronyl nitroxide complexes: syntheses, crystal
 structures and magnetic properties
;
_journal_issue 14
_journal_name_full CrystEngComm
_journal_page_first 4706
_journal_paper_doi 10.1039/c2ce25116g
_journal_volume 14
_journal_year 2012
_chemical_formula_sum 'C51 H45 F18 Ho N4 O12'
_chemical_formula_weight 1412.84
_chemical_name_systematic
;
?
;
_space_group_IT_number 2
_symmetry_cell_setting triclinic
_symmetry_space_group_name_Hall '-P 1'
_symmetry_space_group_name_H-M 'P -1'
_atom_sites_solution_hydrogens geom
_atom_sites_solution_primary direct
_atom_sites_solution_secondary difmap
_audit_creation_method SHELXL-97
_cell_angle_alpha 97.57(3)
_cell_angle_beta 93.51(3)
_cell_angle_gamma 107.98(3)
_cell_formula_units_Z 2
_cell_length_a 11.844(2)
_cell_length_b 14.694(3)
_cell_length_c 17.860(4)
_cell_measurement_reflns_used 11465
_cell_measurement_temperature 293(2)
_cell_measurement_theta_max 27.68
_cell_measurement_theta_min 2.99
_cell_volume 2913.6(12)
_computing_cell_refinement 'Bruker XSCANS'
_computing_data_collection 'Bruker XSCANS'
_computing_data_reduction 'Bruker SHELXTL'
_computing_molecular_graphics 'Bruker SHELXTL'
_computing_publication_material 'Bruker SHELXTL'
_computing_structure_refinement 'SHELXL-97 (Sheldrick, 1997)'
_computing_structure_solution 'SHELXS-97 (Sheldrick, 1990)'
_diffrn_ambient_temperature 293(2)
_diffrn_measured_fraction_theta_full 0.991
_diffrn_measured_fraction_theta_max 0.991
_diffrn_measurement_device_type 'Bruker P4'
_diffrn_measurement_method '\w scans'
_diffrn_radiation_monochromator graphite
_diffrn_radiation_source 'fine-focus sealed tube'
_diffrn_radiation_type MoK\a
_diffrn_radiation_wavelength 0.71073
_diffrn_reflns_av_R_equivalents 0.0853
_diffrn_reflns_av_sigmaI/netI 0.1442
_diffrn_reflns_limit_h_max 14
_diffrn_reflns_limit_h_min -14
_diffrn_reflns_limit_k_max 17
_diffrn_reflns_limit_k_min -17
_diffrn_reflns_limit_l_max 21
_diffrn_reflns_limit_l_min -21
_diffrn_reflns_number 23245
_diffrn_reflns_theta_full 25.01
_diffrn_reflns_theta_max 25.01
_diffrn_reflns_theta_min 2.99
_diffrn_standards_decay_% 0
_diffrn_standards_interval_count 0
_diffrn_standards_interval_time 0
_diffrn_standards_number 0
_exptl_absorpt_coefficient_mu 1.477
_exptl_absorpt_correction_T_max 0.838
_exptl_absorpt_correction_T_min 0.790
_exptl_absorpt_correction_type multi-scan
_exptl_absorpt_process_details crystalclear
_exptl_crystal_colour blue
_exptl_crystal_density_diffrn 1.610
_exptl_crystal_density_method 'not measured'
_exptl_crystal_description prism
_exptl_crystal_F_000 1408
_exptl_crystal_size_max 0.16
_exptl_crystal_size_mid 0.14
_exptl_crystal_size_min 0.12
_refine_diff_density_max 1.018
_refine_diff_density_min -0.700
_refine_diff_density_rms 0.074
_refine_ls_extinction_method none
_refine_ls_goodness_of_fit_ref 0.852
_refine_ls_hydrogen_treatment constr
_refine_ls_matrix_type full
_refine_ls_number_parameters 813
_refine_ls_number_reflns 10190
_refine_ls_number_restraints 61
_refine_ls_restrained_S_all 0.868
_refine_ls_R_factor_all 0.0872
_refine_ls_R_factor_gt 0.0437
_refine_ls_shift/su_max 0.045
_refine_ls_shift/su_mean 0.001
_refine_ls_structure_factor_coef Fsqd
_refine_ls_weighting_details 'calc w=1/[\s^2^(Fo^2^)+(0.0081P)^2^+0.0000P] where P=(Fo^2^+2Fc^2^)/3'
_refine_ls_weighting_scheme calc
_refine_ls_wR_factor_gt 0.0641
_refine_ls_wR_factor_ref 0.0700
_reflns_number_gt 6644
_reflns_number_total 10190
_reflns_threshold_expression >2sigma(I)
_cod_data_source_file c2ce25116g.txt
_cod_data_source_block shelxle
_cod_depositor_comments
;
The following automatic conversions were performed:

'_symmetry_cell_setting' value 'Triclinic' changed to 'triclinic'
according to /home/saulius/struct/CIF-dictionaries/cif_core.dic
dictionary named 'cif_core.dic' version 2.4.1 from 2010-06-29.

Automatic conversion script
Id: cif_fix_values 1891 2012-01-12 08:04:46Z andrius 
;
_cod_original_cell_volume 2913.6(10)
_cod_original_sg_symbol_H-M P-1
_cod_database_code 7208079

loop_
_symmetry_equiv_pos_as_xyz
'x, y, z'
'-x, -y, -z'

loop_
_atom_site_label
_atom_site_type_symbol
_atom_site_fract_x
_atom_site_fract_y
_atom_site_fract_z
_atom_site_U_iso_or_equiv
_atom_site_adp_type
_atom_site_occupancy
_atom_site_symmetry_multiplicity
_atom_site_calc_flag
_atom_site_refinement_flags
_atom_site_disorder_assembly
_atom_site_disorder_group
Ho1 Ho 0.64599(2) 0.259178(17) 0.262139(16) 0.03912(8) Uani 1 1 d . A .
C1 C 0.3189(5) 0.1603(4) 0.4012(4) 0.0632(17) Uani 1 1 d U . .
C2 C 0.3796(4) 0.1675(3) 0.3284(3) 0.0392(13) Uani 1 1 d . . .
C3 C 0.3105(4) 0.1366(4) 0.2584(4) 0.0587(16) Uani 1 1 d . . .
H3 H 0.2285 0.1071 0.2568 0.070 Uiso 1 1 calc R . .
C4 C 0.3610(5) 0.1487(4) 0.1911(3) 0.0517(13) Uani 1 1 d U A .
C5 C 0.2753(7) 0.1112(6) 0.1171(5) 0.101(2) Uani 1 1 d DU . .
C6 C 0.8399(6) 0.3777(5) 0.5068(4) 0.0687(18) Uani 1 1 d . . .
C7 C 0.8286(5) 0.3324(3) 0.4240(3) 0.0505(15) Uani 1 1 d . A .
C8 C 0.9314(4) 0.3196(4) 0.3946(4) 0.0573(16) Uani 1 1 d . . .
H8 H 1.0033 0.3402 0.4258 0.069 Uiso 1 1 calc R . .
C9 C 0.9274(4) 0.2772(4) 0.3206(4) 0.0485(15) Uani 1 1 d . A .
C10 C 1.0445(5) 0.2695(5) 0.2916(5) 0.081(2) Uani 1 1 d . . .
C11 C 0.9425(6) 0.5430(5) 0.2304(5) 0.085(2) Uani 1 1 d . . .
C12 C 0.8512(5) 0.4421(4) 0.2035(4) 0.0508(15) Uani 1 1 d . A .
C13 C 0.8551(4) 0.3957(4) 0.1321(4) 0.0578(16) Uani 1 1 d . . .
H13 H 0.9100 0.4275 0.1014 0.069 Uiso 1 1 calc R . .
C14 C 0.7795(5) 0.3024(4) 0.1044(3) 0.0504(15) Uani 1 1 d . A .
C15 C 0.7948(6) 0.2558(5) 0.0244(4) 0.0715(19) Uani 1 1 d . . .
C16 C 0.8875(6) 0.1570(4) 0.7766(4) 0.100(2) Uani 1 1 d . . .
H16A H 0.9008 0.0957 0.7653 0.151 Uiso 1 1 calc R . .
H16B H 0.8831 0.1714 0.8301 0.151 Uiso 1 1 calc R . .
H16C H 0.9522 0.2068 0.7618 0.151 Uiso 1 1 calc R . .
C17 C 0.7714(6) 0.1369(4) 0.6579(4) 0.0679(18) Uani 1 1 d . . .
C18 C 0.8593(5) 0.1263(4) 0.6153(4) 0.0620(17) Uani 1 1 d . . .
H18 H 0.9342 0.1325 0.6387 0.074 Uiso 1 1 calc R . .
C19 C 0.8356(5) 0.1058(3) 0.5352(4) 0.0503(15) Uani 1 1 d . . .
C20 C 0.7214(5) 0.0961(3) 0.4988(3) 0.0465(15) Uani 1 1 d . . .
C21 C 0.6328(5) 0.1103(4) 0.5449(4) 0.0702(19) Uani 1 1 d . . .
H21 H 0.5584 0.1071 0.5226 0.084 Uiso 1 1 calc R . .
C22 C 0.6571(5) 0.1285(4) 0.6213(4) 0.0734(19) Uani 1 1 d . . .
H22 H 0.5977 0.1358 0.6510 0.088 Uiso 1 1 calc R . .
C23 C 0.9218(5) 0.0894(4) 0.4878(4) 0.0643(18) Uani 1 1 d . . .
H23 H 0.9979 0.0970 0.5101 0.077 Uiso 1 1 calc R . .
C24 C 0.8975(5) 0.0631(4) 0.4115(4) 0.0633(17) Uani 1 1 d . . .
H24 H 0.9561 0.0516 0.3828 0.076 Uiso 1 1 calc R . .
C25 C 0.7829(5) 0.0528(3) 0.3747(4) 0.0506(15) Uani 1 1 d . . .
C26 C 0.6984(5) 0.0721(3) 0.4193(3) 0.0507(15) Uani 1 1 d . . .
H26 H 0.6247 0.0691 0.3959 0.061 Uiso 1 1 calc R . .
C27 C 0.7532(4) 0.0192(3) 0.2938(4) 0.0491(15) Uani 1 1 d . . .
C28 C 0.7467(5) -0.1584(3) 0.1301(3) 0.081(2) Uani 1 1 d . . .
H28A H 0.8220 -0.1699 0.1368 0.122 Uiso 1 1 calc R . .
H28B H 0.7221 -0.1659 0.0768 0.122 Uiso 1 1 calc R . .
H28C H 0.6880 -0.2042 0.1529 0.122 Uiso 1 1 calc R . .
C29 C 0.7598(5) -0.0563(4) 0.1675(4) 0.0576(16) Uani 1 1 d . . .
C30 C 0.8562(4) 0.0174(4) 0.1341(3) 0.0729(19) Uani 1 1 d . . .
H30A H 0.8616 0.0817 0.1570 0.109 Uiso 1 1 calc R . .
H30B H 0.8361 0.0098 0.0802 0.109 Uiso 1 1 calc R . .
H30C H 0.9315 0.0072 0.1440 0.109 Uiso 1 1 calc R . .
C31 C 0.5348(4) -0.1179(4) 0.1859(3) 0.0740(19) Uani 1 1 d . . .
H31A H 0.5574 -0.1448 0.2283 0.111 Uiso 1 1 calc R . .
H31B H 0.5114 -0.1670 0.1416 0.111 Uiso 1 1 calc R . .
H31C H 0.4691 -0.0950 0.1968 0.111 Uiso 1 1 calc R . .
C32 C 0.6409(5) -0.0335(3) 0.1714(3) 0.0531(15) Uani 1 1 d . . .
C33 C 0.6066(5) 0.0132(4) 0.1061(3) 0.0685(18) Uani 1 1 d . . .
H33A H 0.5364 0.0304 0.1157 0.103 Uiso 1 1 calc R . .
H33B H 0.5908 -0.0319 0.0596 0.103 Uiso 1 1 calc R . .
H33C H 0.6710 0.0703 0.1018 0.103 Uiso 1 1 calc R . .
C34 C 0.7157(5) 0.3570(4) -0.2231(3) 0.0781(19) Uani 1 1 d . . .
H34A H 0.7529 0.3244 -0.1910 0.117 Uiso 1 1 calc R . .
H34B H 0.7419 0.3508 -0.2728 0.117 Uiso 1 1 calc R . .
H34C H 0.6306 0.3283 -0.2268 0.117 Uiso 1 1 calc R . .
C35 C 0.7228(5) 0.4765(4) -0.1183(4) 0.0597(16) Uani 1 1 d . . .
C36 C 0.7855(5) 0.5705(4) -0.0805(4) 0.0670(18) Uani 1 1 d . . .
H36 H 0.8379 0.6137 -0.1061 0.080 Uiso 1 1 calc R . .
C37 C 0.7713(5) 0.5992(4) -0.0082(4) 0.0693(18) Uani 1 1 d . . .
H37 H 0.8155 0.6615 0.0154 0.083 Uiso 1 1 calc R . .
C38 C 0.6890(4) 0.5359(4) 0.0341(4) 0.0495(15) Uani 1 1 d . . .
C39 C 0.6237(4) 0.4419(4) -0.0059(3) 0.0467(14) Uani 1 1 d . . .
C40 C 0.6415(5) 0.4145(4) -0.0820(3) 0.0537(15) Uani 1 1 d . . .
H40 H 0.5971 0.3534 -0.1078 0.064 Uiso 1 1 calc R . .
C41 C 0.5417(4) 0.3793(4) 0.0342(3) 0.0515(15) Uani 1 1 d . . .
H41 H 0.4957 0.3185 0.0088 0.062 Uiso 1 1 calc R . .
C42 C 0.5276(4) 0.4047(4) 0.1084(3) 0.0479(15) Uani 1 1 d . . .
H42 H 0.4732 0.3612 0.1327 0.057 Uiso 1 1 calc R . .
C43 C 0.5954(4) 0.4968(3) 0.1485(3) 0.0422(13) Uani 1 1 d . . .
C44 C 0.6732(4) 0.5604(3) 0.1094(3) 0.0522(15) Uani 1 1 d . . .
H44 H 0.7165 0.6220 0.1348 0.063 Uiso 1 1 calc R . .
C45 C 0.5839(4) 0.5222(4) 0.2277(4) 0.0500(15) Uani 1 1 d . . .
C46 C 0.5926(5) 0.4737(4) 0.4198(3) 0.0764(19) Uani 1 1 d . . .
H46A H 0.5458 0.4083 0.4228 0.115 Uiso 1 1 calc R . .
H46B H 0.5940 0.5148 0.4665 0.115 Uiso 1 1 calc R . .
H46C H 0.6726 0.4760 0.4113 0.115 Uiso 1 1 calc R . .
C47 C 0.5374(5) 0.5086(4) 0.3542(3) 0.0598(16) Uani 1 1 d . . .
C48 C 0.3991(4) 0.4761(4) 0.3519(3) 0.0670(18) Uani 1 1 d . . .
H48A H 0.3661 0.4955 0.3086 0.101 Uiso 1 1 calc R . .
H48B H 0.3774 0.5057 0.3975 0.101 Uiso 1 1 calc R . .
H48C H 0.3686 0.4069 0.3481 0.101 Uiso 1 1 calc R . .
C49 C 0.7297(5) 0.6587(4) 0.3811(4) 0.093(2) Uani 1 1 d . . .
H49A H 0.7692 0.6121 0.3665 0.140 Uiso 1 1 calc R . .
H49B H 0.7364 0.6731 0.4356 0.140 Uiso 1 1 calc R . .
H49C H 0.7664 0.7169 0.3610 0.140 Uiso 1 1 calc R . .
C50 C 0.5956(5) 0.6165(4) 0.3493(4) 0.0604(16) Uani 1 1 d . . .
C51 C 0.5287(5) 0.6835(4) 0.3828(4) 0.084(2) Uani 1 1 d . . .
H51A H 0.5707 0.7490 0.3769 0.126 Uiso 1 1 calc R . .
H51B H 0.5236 0.6796 0.4357 0.126 Uiso 1 1 calc R . .
H51C H 0.4497 0.6640 0.3566 0.126 Uiso 1 1 calc R . .
F1 F 0.3225(3) 0.2468(2) 0.4361(2) 0.0817(10) Uani 1 1 d . . .
F2 F 0.2014(3) 0.1071(2) 0.38981(19) 0.0759(10) Uani 1 1 d U . .
F3 F 0.3684(3) 0.1216(2) 0.4516(2) 0.0876(12) Uani 1 1 d . . .
F4 F 0.3023(7) 0.1715(6) 0.0657(5) 0.1128(17) Uani 0.587(5) 1 d PU A 1
F5 F 0.2872(7) 0.0272(6) 0.0830(5) 0.1134(17) Uani 0.587(5) 1 d PU A 1
F6 F 0.1609(7) 0.0929(7) 0.1248(5) 0.1102(18) Uani 0.587(5) 1 d PU A 1
F4' F 0.3238(9) 0.0909(10) 0.0548(6) 0.1133(18) Uani 0.413(5) 1 d PDU A 2
F5' F 0.1731(10) 0.0398(8) 0.1200(7) 0.1118(18) Uani 0.413(5) 1 d PDU A 2
F6' F 0.2370(10) 0.1863(7) 0.1001(6) 0.1110(18) Uani 0.413(5) 1 d PDU A 2
F7 F 0.8531(4) 0.4708(2) 0.5133(2) 0.1127(14) Uani 1 1 d . . .
F8 F 0.9294(4) 0.3713(3) 0.5500(2) 0.1327(17) Uani 1 1 d . . .
F9 F 0.7421(4) 0.3410(3) 0.5397(2) 0.1178(14) Uani 1 1 d . . .
F10 F 1.1358(3) 0.3005(3) 0.3444(3) 0.151(2) Uani 1 1 d . . .
F11 F 1.0372(3) 0.1790(3) 0.2725(3) 0.1219(16) Uani 1 1 d . . .
F12 F 1.0718(4) 0.3115(4) 0.2362(3) 0.197(3) Uani 1 1 d . . .
F13 F 1.0200(4) 0.5455(3) 0.2828(2) 0.1325(18) Uani 1 1 d . . .
F14 F 1.0010(3) 0.5822(2) 0.1731(2) 0.1001(13) Uani 1 1 d . . .
F15 F 0.8853(3) 0.6051(3) 0.2514(2) 0.1127(13) Uani 1 1 d U . .
F16 F 0.8531(4) 0.1948(3) 0.0306(2) 0.1228(16) Uani 1 1 d . . .
F17 F 0.8509(3) 0.3169(3) -0.0187(2) 0.1052(13) Uani 1 1 d . . .
F18 F 0.6903(4) 0.2062(3) -0.0138(2) 0.1217(15) Uani 1 1 d . . .
N1 N 0.5622(3) 0.4628(3) 0.2799(3) 0.0482(12) Uani 1 1 d . A .
N2 N 0.5919(4) 0.6117(3) 0.2644(3) 0.0574(13) Uani 1 1 d . . .
N3 N 0.6732(3) 0.0359(3) 0.2451(3) 0.0453(11) Uani 1 1 d . A .
N4 N 0.7987(4) -0.0444(3) 0.2509(3) 0.0598(14) Uani 1 1 d . . .
O1 O 0.4908(3) 0.2047(2) 0.34064(18) 0.0433(9) Uani 1 1 d . . .
O2 O 0.4674(3) 0.1853(2) 0.18039(19) 0.0457(9) Uani 1 1 d . . .
O3 O 0.7275(3) 0.3126(2) 0.3881(2) 0.0521(10) Uani 1 1 d . . .
O4 O 0.8390(3) 0.2423(2) 0.2717(2) 0.0515(10) Uani 1 1 d . . .
O5 O 0.7852(3) 0.4119(2) 0.2532(2) 0.0492(9) Uani 1 1 d . . .
O6 O 0.7011(3) 0.2504(2) 0.1384(2) 0.0490(9) Uani 1 1 d . . .
O7 O 0.5438(3) 0.3702(2) 0.2677(2) 0.0487(10) Uani 1 1 d . . .
O8 O 0.6041(4) 0.6852(3) 0.2324(2) 0.0878(14) Uani 1 1 d . . .
O9 O 0.6122(3) 0.0952(2) 0.2630(2) 0.0463(9) Uani 1 1 d . . .
O10 O 0.8746(4) -0.0810(3) 0.2777(3) 0.1010(16) Uani 1 1 d . . .
O11 O 0.7479(3) 0.4562(3) -0.1917(2) 0.0731(12) Uani 1 1 d . . .
O12 O 0.7793(4) 0.1529(3) 0.7362(3) 0.0887(14) Uani 1 1 d . . .

loop_
_atom_site_aniso_label
_atom_site_aniso_U_11
_atom_site_aniso_U_22
_atom_site_aniso_U_33
_atom_site_aniso_U_23
_atom_site_aniso_U_13
_atom_site_aniso_U_12
Ho1 0.03706(13) 0.04027(13) 0.04172(17) 0.00551(11) 0.00534(11) 0.01502(10)
C1 0.064(2) 0.063(4) 0.069(5) 0.012(4) 0.009(4) 0.028(2)
C2 0.045(3) 0.034(3) 0.042(4) 0.005(3) 0.011(3) 0.016(3)
C3 0.037(3) 0.068(4) 0.062(5) 0.005(4) 0.000(3) 0.008(3)
C4 0.050(3) 0.057(3) 0.055(4) 0.017(2) 0.006(3) 0.024(3)
C5 0.078(5) 0.133(5) 0.081(5) 0.011(4) -0.021(4) 0.026(5)
C6 0.069(4) 0.076(5) 0.055(5) -0.003(4) -0.003(4) 0.021(4)
C7 0.057(4) 0.036(3) 0.051(5) 0.007(3) -0.003(3) 0.005(3)
C8 0.036(3) 0.063(4) 0.066(5) 0.003(4) 0.000(3) 0.011(3)
C9 0.041(3) 0.048(3) 0.061(5) 0.013(3) 0.005(3) 0.019(3)
C10 0.042(4) 0.080(5) 0.122(8) 0.015(5) 0.005(4) 0.022(4)
C11 0.054(4) 0.060(4) 0.133(8) 0.014(5) 0.020(5) 0.007(4)
C12 0.047(3) 0.039(3) 0.066(5) 0.004(3) 0.005(3) 0.015(3)
C13 0.058(4) 0.052(4) 0.065(5) 0.015(4) 0.022(4) 0.014(3)
C14 0.059(4) 0.056(4) 0.047(5) 0.016(3) 0.006(3) 0.030(3)
C15 0.098(5) 0.068(4) 0.049(5) 0.005(4) 0.026(4) 0.025(4)
C16 0.131(6) 0.103(5) 0.062(5) 0.000(4) -0.019(5) 0.041(5)
C17 0.094(5) 0.065(4) 0.053(5) 0.006(4) -0.003(5) 0.040(4)
C18 0.079(4) 0.061(4) 0.052(5) 0.005(3) -0.001(4) 0.035(3)
C19 0.053(4) 0.046(3) 0.058(5) 0.009(3) 0.011(4) 0.022(3)
C20 0.056(4) 0.046(3) 0.048(5) 0.014(3) 0.013(3) 0.028(3)
C21 0.071(4) 0.075(4) 0.069(6) 0.006(4) -0.003(4) 0.034(4)
C22 0.076(5) 0.095(5) 0.061(5) 0.004(4) 0.019(4) 0.046(4)
C23 0.055(4) 0.068(4) 0.076(6) 0.013(4) -0.006(4) 0.029(3)
C24 0.057(4) 0.068(4) 0.075(5) 0.020(4) 0.011(4) 0.031(3)
C25 0.059(4) 0.046(3) 0.055(5) 0.014(3) 0.004(4) 0.027(3)
C26 0.051(3) 0.054(3) 0.054(5) 0.018(3) 0.004(3) 0.024(3)
C27 0.055(3) 0.043(3) 0.057(5) 0.014(3) 0.010(3) 0.024(3)
C28 0.123(5) 0.055(4) 0.077(5) 0.005(4) 0.036(4) 0.041(4)
C29 0.078(4) 0.047(3) 0.057(5) 0.012(3) 0.021(4) 0.030(3)
C30 0.077(4) 0.072(4) 0.073(5) 0.017(4) 0.027(4) 0.021(3)
C31 0.071(4) 0.058(4) 0.083(5) -0.001(4) 0.013(4) 0.010(3)
C32 0.070(4) 0.034(3) 0.053(4) -0.002(3) 0.009(3) 0.017(3)
C33 0.092(4) 0.063(4) 0.055(5) 0.004(3) 0.006(4) 0.034(4)
C34 0.075(4) 0.100(5) 0.050(5) -0.010(4) 0.005(4) 0.023(4)
C35 0.074(4) 0.066(4) 0.051(5) 0.014(4) 0.014(4) 0.036(4)
C36 0.089(5) 0.067(4) 0.055(5) 0.025(4) 0.037(4) 0.026(4)
C37 0.084(4) 0.040(3) 0.083(6) 0.015(4) 0.033(4) 0.011(3)
C38 0.060(4) 0.043(3) 0.054(4) 0.014(3) 0.018(3) 0.023(3)
C39 0.056(3) 0.051(3) 0.039(4) 0.016(3) 0.008(3) 0.022(3)
C40 0.063(4) 0.053(4) 0.046(5) 0.005(3) 0.007(3) 0.020(3)
C41 0.059(4) 0.048(3) 0.043(4) 0.010(3) 0.002(3) 0.010(3)
C42 0.046(3) 0.049(3) 0.051(4) 0.021(3) 0.015(3) 0.012(3)
C43 0.060(3) 0.040(3) 0.033(4) 0.008(3) 0.015(3) 0.023(3)
C44 0.067(4) 0.034(3) 0.059(5) 0.009(3) 0.021(3) 0.018(3)
C45 0.063(4) 0.044(3) 0.051(5) 0.009(3) 0.013(3) 0.028(3)
C46 0.117(5) 0.099(5) 0.038(4) 0.014(4) 0.021(4) 0.066(4)
C47 0.078(4) 0.066(4) 0.051(5) 0.018(3) 0.013(4) 0.041(4)
C48 0.069(4) 0.077(4) 0.067(5) 0.015(4) 0.018(4) 0.036(3)
C49 0.082(5) 0.089(5) 0.094(6) -0.018(4) 0.006(4) 0.022(4)
C50 0.075(4) 0.059(4) 0.052(5) 0.001(3) 0.015(4) 0.031(3)
C51 0.113(5) 0.082(4) 0.072(5) -0.009(4) 0.014(4) 0.061(4)
F1 0.102(3) 0.087(2) 0.065(3) 0.002(2) 0.036(2) 0.041(2)
F2 0.0699(12) 0.0807(13) 0.0741(13) 0.0127(9) 0.0122(9) 0.0188(9)
F3 0.080(2) 0.127(3) 0.080(3) 0.061(3) 0.025(2) 0.048(2)
F4 0.093(3) 0.157(4) 0.063(3) -0.006(3) -0.016(2) 0.017(3)
F5 0.093(3) 0.151(4) 0.066(3) -0.023(3) -0.013(2) 0.016(3)
F6 0.079(3) 0.157(4) 0.068(3) -0.014(3) -0.015(2) 0.017(3)
F4' 0.093(3) 0.155(4) 0.064(3) -0.017(3) -0.012(2) 0.017(3)
F5' 0.085(3) 0.153(4) 0.068(3) -0.017(3) -0.015(2) 0.013(3)
F6' 0.088(3) 0.156(4) 0.066(3) -0.008(3) -0.019(2) 0.021(3)
F7 0.160(4) 0.062(2) 0.093(3) -0.026(2) -0.017(3) 0.024(2)
F8 0.146(4) 0.193(4) 0.067(3) -0.020(3) -0.043(3) 0.093(3)
F9 0.126(3) 0.130(3) 0.065(3) -0.013(3) 0.031(3) 0.003(3)
F10 0.046(2) 0.210(5) 0.176(5) -0.041(4) -0.007(3) 0.043(3)
F11 0.082(3) 0.130(3) 0.162(5) -0.014(3) 0.031(3) 0.058(3)
F12 0.126(4) 0.329(7) 0.251(7) 0.234(6) 0.137(4) 0.140(4)
F13 0.104(3) 0.130(4) 0.104(4) 0.021(3) -0.034(3) -0.041(3)
F14 0.095(3) 0.063(2) 0.120(4) 0.011(2) 0.037(3) -0.011(2)
F15 0.1114(15) 0.1074(15) 0.1163(16) 0.0115(10) 0.0198(10) 0.0320(10)
F16 0.205(4) 0.127(3) 0.092(4) 0.025(3) 0.055(3) 0.121(3)
F17 0.157(4) 0.090(3) 0.076(3) 0.028(2) 0.059(3) 0.035(3)
F18 0.123(3) 0.141(4) 0.066(3) -0.024(3) 0.013(3) 0.007(3)
N1 0.058(3) 0.049(3) 0.046(3) 0.004(3) 0.014(3) 0.029(2)
N2 0.080(3) 0.048(3) 0.054(4) 0.014(3) 0.019(3) 0.030(3)
N3 0.050(3) 0.038(2) 0.051(3) 0.009(2) 0.009(2) 0.017(2)
N4 0.075(3) 0.064(3) 0.059(4) 0.010(3) 0.011(3) 0.049(3)
O1 0.0385(19) 0.0428(19) 0.046(3) 0.0053(18) 0.0064(18) 0.0096(16)
O2 0.043(2) 0.052(2) 0.045(3) 0.0094(19) 0.0102(19) 0.0179(18)
O3 0.045(2) 0.059(2) 0.050(3) 0.004(2) -0.0015(19) 0.0162(19)
O4 0.039(2) 0.058(2) 0.059(3) 0.008(2) 0.004(2) 0.0198(18)
O5 0.049(2) 0.046(2) 0.049(3) 0.005(2) 0.017(2) 0.0100(18)
O6 0.053(2) 0.048(2) 0.042(3) 0.0089(19) 0.0077(19) 0.0095(18)
O7 0.059(2) 0.042(2) 0.057(3) 0.0161(19) 0.020(2) 0.0280(18)
O8 0.133(4) 0.056(3) 0.089(4) 0.021(3) 0.046(3) 0.040(3)
O9 0.050(2) 0.0391(18) 0.057(3) 0.0060(18) 0.0101(19) 0.0233(17)
O10 0.128(4) 0.123(4) 0.093(4) 0.018(3) 0.016(3) 0.097(3)
O11 0.105(3) 0.082(3) 0.041(3) 0.010(3) 0.026(3) 0.039(3)
O12 0.116(4) 0.105(3) 0.056(4) -0.003(3) 0.000(3) 0.061(3)

loop_
_atom_type_symbol
_atom_type_description
_atom_type_scat_dispersion_real
_atom_type_scat_dispersion_imag
_atom_type_scat_source
C C 0.0033 0.0016 'International Tables Vol C Tables 4.2.6.8 and 6.1.1.4'
H H 0.0000 0.0000 'International Tables Vol C Tables 4.2.6.8 and 6.1.1.4'
F F 0.0171 0.0103 'International Tables Vol C Tables 4.2.6.8 and 6.1.1.4'
Ho Ho -0.2175 4.6783 'International Tables Vol C Tables 4.2.6.8 and 6.1.1.4'
N N 0.0061 0.0033 'International Tables Vol C Tables 4.2.6.8 and 6.1.1.4'
O O 0.0106 0.0060 'International Tables Vol C Tables 4.2.6.8 and 6.1.1.4'

loop_
_geom_angle_atom_site_label_1
_geom_angle_atom_site_label_2
_geom_angle_atom_site_label_3
_geom_angle
O7 Ho1 O9 140.19(10)
O7 Ho1 O3 92.03(12)
O9 Ho1 O3 97.04(12)
O7 Ho1 O6 103.80(11)
O9 Ho1 O6 92.85(12)
O3 Ho1 O6 141.40(11)
O7 Ho1 O2 73.61(11)
O9 Ho1 O2 76.95(11)
O3 Ho1 O2 144.89(11)
O6 Ho1 O2 73.71(11)
O7 Ho1 O5 72.55(11)
O9 Ho1 O5 147.25(10)
O3 Ho1 O5 78.96(12)
O6 Ho1 O5 72.87(12)
O2 Ho1 O5 124.07(11)
O7 Ho1 O4 144.03(11)
O9 Ho1 O4 75.14(11)
O3 Ho1 O4 72.65(12)
O6 Ho1 O4 74.08(12)
O2 Ho1 O4 135.71(12)
O5 Ho1 O4 72.64(11)
O7 Ho1 O1 74.10(10)
O9 Ho1 O1 72.09(11)
O3 Ho1 O1 72.16(11)
O6 Ho1 O1 145.87(11)
O2 Ho1 O1 73.11(11)
O5 Ho1 O1 134.47(11)
O4 Ho1 O1 127.62(11)
F3 C1 F1 106.1(5)
F3 C1 F2 106.1(5)
F1 C1 F2 105.2(5)
F3 C1 C2 113.5(5)
F1 C1 C2 111.5(5)
F2 C1 C2 113.8(5)
O1 C2 C3 127.5(5)
O1 C2 C1 112.9(5)
C3 C2 C1 119.6(5)
C4 C3 C2 121.5(5)
C4 C3 H3 119.3
C2 C3 H3 119.3
O2 C4 C3 129.7(5)
O2 C4 C5 113.7(6)
C3 C4 C5 116.7(5)
F6 C5 F4' 127.4(9)
F6 C5 F4 107.3(8)
F4' C5 F4 57.3(7)
F6 C5 F5' 36.4(6)
F4' C5 F5' 109.7(10)
F4 C5 F5' 128.8(9)
F6 C5 F5 106.2(8)
F4' C5 F5 48.6(7)
F4 C5 F5 104.7(9)
F5' C5 F5 72.2(7)
F6 C5 F6' 69.1(6)
F4' C5 F6' 101.4(9)
F4 C5 F6' 46.4(6)
F5' C5 F6' 103.5(9)
F5 C5 F6' 140.4(9)
F6 C5 C4 116.0(8)
F4' C5 C4 116.1(7)
F4 C5 C4 112.4(7)
F5' C5 C4 116.7(8)
F5 C5 C4 109.4(6)
F6' C5 C4 107.5(7)
F8 C6 F7 105.8(5)
F8 C6 F9 106.9(6)
F7 C6 F9 104.2(6)
F8 C6 C7 115.5(5)
F7 C6 C7 111.3(5)
F9 C6 C7 112.4(5)
O3 C7 C8 126.6(6)
O3 C7 C6 115.4(5)
C8 C7 C6 118.0(5)
C9 C8 C7 121.2(5)
C9 C8 H8 119.4
C7 C8 H8 119.4
O4 C9 C8 128.4(5)
O4 C9 C10 113.4(6)
C8 C9 C10 118.2(5)
F12 C10 F11 108.2(8)
F12 C10 F10 108.8(6)
F11 C10 F10 101.9(6)
F12 C10 C9 113.4(6)
F11 C10 C9 110.5(5)
F10 C10 C9 113.3(7)
F13 C11 F15 110.5(8)
F13 C11 F14 107.6(5)
F15 C11 F14 101.8(5)
F13 C11 C12 114.1(6)
F15 C11 C12 109.2(5)
F14 C11 C12 112.9(7)
O5 C12 C13 128.9(5)
O5 C12 C11 113.0(6)
C13 C12 C11 118.0(6)
C12 C13 C14 122.0(5)
C12 C13 H13 119.0
C14 C13 H13 119.0
O6 C14 C13 126.6(6)
O6 C14 C15 115.8(5)
C13 C14 C15 117.6(6)
F16 C15 F17 107.6(6)
F16 C15 F18 106.9(6)
F17 C15 F18 106.2(6)
F16 C15 C14 109.7(5)
F17 C15 C14 115.1(5)
F18 C15 C14 110.9(5)
O12 C16 H16A 109.5
O12 C16 H16B 109.5
H16A C16 H16B 109.5
O12 C16 H16C 109.5
H16A C16 H16C 109.5
H16B C16 H16C 109.5
C18 C17 O12 126.1(6)
C18 C17 C22 119.8(6)
O12 C17 C22 114.1(6)
C17 C18 C19 119.4(6)
C17 C18 H18 120.3
C19 C18 H18 120.3
C18 C19 C23 122.0(6)
C18 C19 C20 120.8(6)
C23 C19 C20 117.1(6)
C26 C20 C21 121.9(5)
C26 C20 C19 119.9(5)
C21 C20 C19 118.2(6)
C22 C21 C20 119.8(6)
C22 C21 H21 120.1
C20 C21 H21 120.1
C21 C22 C17 121.9(6)
C21 C22 H22 119.0
C17 C22 H22 119.0
C24 C23 C19 122.5(6)
C24 C23 H23 118.7
C19 C23 H23 118.7
C23 C24 C25 120.6(6)
C23 C24 H24 119.7
C25 C24 H24 119.7
C26 C25 C24 118.0(6)
C26 C25 C27 120.7(5)
C24 C25 C27 121.2(6)
C25 C26 C20 121.8(5)
C25 C26 H26 119.1
C20 C26 H26 119.1
N3 C27 N4 105.0(5)
N3 C27 C25 129.4(5)
N4 C27 C25 125.4(5)
C29 C28 H28A 109.5
C29 C28 H28B 109.5
H28A C28 H28B 109.5
C29 C28 H28C 109.5
H28A C28 H28C 109.5
H28B C28 H28C 109.5
N4 C29 C28 109.6(4)
N4 C29 C30 107.1(5)
C28 C29 C30 110.3(5)
N4 C29 C32 99.9(5)
C28 C29 C32 114.7(5)
C30 C29 C32 114.3(4)
C29 C30 H30A 109.5
C29 C30 H30B 109.5
H30A C30 H30B 109.5
C29 C30 H30C 109.5
H30A C30 H30C 109.5
H30B C30 H30C 109.5
C32 C31 H31A 109.5
C32 C31 H31B 109.5
H31A C31 H31B 109.5
C32 C31 H31C 109.5
H31A C31 H31C 109.5
H31B C31 H31C 109.5
N3 C32 C33 111.7(4)
N3 C32 C31 104.8(4)
C33 C32 C31 110.8(4)
N3 C32 C29 98.5(4)
C33 C32 C29 115.3(5)
C31 C32 C29 114.6(4)
C32 C33 H33A 109.5
C32 C33 H33B 109.5
H33A C33 H33B 109.5
C32 C33 H33C 109.5
H33A C33 H33C 109.5
H33B C33 H33C 109.5
O11 C34 H34A 109.5
O11 C34 H34B 109.5
H34A C34 H34B 109.5
O11 C34 H34C 109.5
H34A C34 H34C 109.5
H34B C34 H34C 109.5
C40 C35 O11 125.4(6)
C40 C35 C36 119.4(6)
O11 C35 C36 115.2(6)
C37 C36 C35 121.4(6)
C37 C36 H36 119.3
C35 C36 H36 119.3
C36 C37 C38 121.8(6)
C36 C37 H37 119.1
C38 C37 H37 119.1
C44 C38 C39 119.5(5)
C44 C38 C37 124.5(5)
C39 C38 C37 116.0(6)
C40 C39 C41 122.8(5)
C40 C39 C38 120.4(5)
C41 C39 C38 116.9(5)
C35 C40 C39 121.0(6)
C35 C40 H40 119.5
C39 C40 H40 119.5
C42 C41 C39 122.7(5)
C42 C41 H41 118.7
C39 C41 H41 118.7
C41 C42 C43 120.1(5)
C41 C42 H42 119.9
C43 C42 H42 119.9
C44 C43 C42 117.9(5)
C44 C43 C45 121.9(5)
C42 C43 C45 120.2(5)
C38 C44 C43 122.7(5)
C38 C44 H44 118.6
C43 C44 H44 118.6
N1 C45 N2 106.3(5)
N1 C45 C43 127.1(5)
N2 C45 C43 126.6(5)
C47 C46 H46A 109.5
C47 C46 H46B 109.5
H46A C46 H46B 109.5
C47 C46 H46C 109.5
H46A C46 H46C 109.5
H46B C46 H46C 109.5
N1 C47 C46 110.2(4)
N1 C47 C50 100.6(4)
C46 C47 C50 114.4(5)
N1 C47 C48 105.5(5)
C46 C47 C48 110.8(5)
C50 C47 C48 114.3(4)
C47 C48 H48A 109.5
C47 C48 H48B 109.5
H48A C48 H48B 109.5
C47 C48 H48C 109.5
H48A C48 H48C 109.5
H48B C48 H48C 109.5
C50 C49 H49A 109.5
C50 C49 H49B 109.5
H49A C49 H49B 109.5
C50 C49 H49C 109.5
H49A C49 H49C 109.5
H49B C49 H49C 109.5
N2 C50 C51 110.7(5)
N2 C50 C47 100.1(5)
C51 C50 C47 115.1(5)
N2 C50 C49 106.2(5)
C51 C50 C49 109.5(5)
C47 C50 C49 114.5(5)
C50 C51 H51A 109.5
C50 C51 H51B 109.5
H51A C51 H51B 109.5
C50 C51 H51C 109.5
H51A C51 H51C 109.5
H51B C51 H51C 109.5
O7 N1 C45 126.1(5)
O7 N1 C47 119.3(4)
C45 N1 C47 113.6(4)
O8 N2 C45 124.5(5)
O8 N2 C50 122.7(4)
C45 N2 C50 112.7(4)
O9 N3 C27 124.4(5)
O9 N3 C32 120.8(4)
C27 N3 C32 113.8(4)
O10 N4 C27 124.2(5)
O10 N4 C29 123.4(5)
C27 N4 C29 112.0(4)
C2 O1 Ho1 134.2(3)
C4 O2 Ho1 133.7(4)
C7 O3 Ho1 135.9(4)
C9 O4 Ho1 132.9(4)
C12 O5 Ho1 133.0(4)
C14 O6 Ho1 135.6(4)
N1 O7 Ho1 141.1(3)
N3 O9 Ho1 134.3(2)
C35 O11 C34 116.3(5)
C17 O12 C16 117.5(5)

loop_
_geom_bond_atom_site_label_1
_geom_bond_atom_site_label_2
_geom_bond_distance
Ho1 O7 2.308(3)
Ho1 O9 2.319(3)
Ho1 O3 2.327(4)
Ho1 O6 2.341(4)
Ho1 O2 2.361(3)
Ho1 O5 2.372(3)
Ho1 O4 2.372(3)
Ho1 O1 2.385(3)
C1 F3 1.324(6)
C1 F1 1.327(6)
C1 F2 1.357(6)
C1 C2 1.524(7)
C2 O1 1.253(5)
C2 C3 1.392(7)
C3 C4 1.382(7)
C3 H3 0.9300
C4 O2 1.245(5)
C4 C5 1.542(8)
C5 F6 1.316(11)
C5 F4' 1.325(9)
C5 F4 1.343(11)
C5 F5' 1.344(9)
C5 F5 1.355(10)
C5 F6' 1.376(8)
C6 F8 1.307(6)
C6 F7 1.316(6)
C6 F9 1.326(7)
C6 C7 1.519(8)
C7 O3 1.253(5)
C7 C8 1.410(7)
C8 C9 1.376(7)
C8 H8 0.9300
C9 O4 1.250(6)
C9 C10 1.541(8)
C10 F12 1.242(8)
C10 F11 1.302(7)
C10 F10 1.313(7)
C11 F13 1.259(7)
C11 F15 1.325(7)
C11 F14 1.362(8)
C11 C12 1.535(7)
C12 O5 1.252(6)
C12 C13 1.375(7)
C13 C14 1.390(7)
C13 H13 0.9300
C14 O6 1.252(5)
C14 C15 1.548(8)
C15 F16 1.299(6)
C15 F17 1.310(6)
C15 F18 1.318(7)
C16 O12 1.412(6)
C16 H16A 0.9600
C16 H16B 0.9600
C16 H16C 0.9600
C17 C18 1.360(7)
C17 O12 1.381(7)
C17 C22 1.428(7)
C18 C19 1.416(7)
C18 H18 0.9300
C19 C23 1.421(7)
C19 C20 1.422(6)
C20 C26 1.407(7)
C20 C21 1.420(7)
C21 C22 1.350(8)
C21 H21 0.9300
C22 H22 0.9300
C23 C24 1.355(7)
C23 H23 0.9300
C24 C25 1.428(6)
C24 H24 0.9300
C25 C26 1.389(7)
C25 C27 1.447(7)
C26 H26 0.9300
C27 N3 1.346(6)
C27 N4 1.387(6)
C28 C29 1.517(6)
C28 H28A 0.9600
C28 H28B 0.9600
C28 H28C 0.9600
C29 N4 1.503(7)
C29 C30 1.525(6)
C29 C32 1.548(7)
C30 H30A 0.9600
C30 H30B 0.9600
C30 H30C 0.9600
C31 C32 1.532(6)
C31 H31A 0.9600
C31 H31B 0.9600
C31 H31C 0.9600
C32 N3 1.504(6)
C32 C33 1.523(6)
C33 H33A 0.9600
C33 H33B 0.9600
C33 H33C 0.9600
C34 O11 1.415(6)
C34 H34A 0.9600
C34 H34B 0.9600
C34 H34C 0.9600
C35 C40 1.367(7)
C35 O11 1.376(7)
C35 C36 1.405(7)
C36 C37 1.342(7)
C36 H36 0.9300
C37 C38 1.450(7)
C37 H37 0.9300
C38 C44 1.385(7)
C38 C39 1.424(7)
C39 C40 1.414(7)
C39 C41 1.417(6)
C40 H40 0.9300
C41 C42 1.364(7)
C41 H41 0.9300
C42 C43 1.412(6)
C42 H42 0.9300
C43 C44 1.389(6)
C43 C45 1.441(7)
C44 H44 0.9300
C45 N1 1.343(6)
C45 N2 1.362(6)
C46 C47 1.529(6)
C46 H46A 0.9600
C46 H46B 0.9600
C46 H46C 0.9600
C47 N1 1.494(6)
C47 C50 1.538(7)
C47 C48 1.554(6)
C48 H48A 0.9600
C48 H48B 0.9600
C48 H48C 0.9600
C49 C50 1.555(7)
C49 H49A 0.9600
C49 H49B 0.9600
C49 H49C 0.9600
C50 N2 1.506(7)
C50 C51 1.530(7)
C51 H51A 0.9600
C51 H51B 0.9600
C51 H51C 0.9600
N1 O7 1.296(4)
N2 O8 1.260(5)
N3 O9 1.314(4)
N4 O10 1.281(4)
